data_7241624
loop_
_publ_author_name
'Cheng, Cheng'
'Li, Ying-Xian'
'Jia, Xue-Min'
'Zhang, Ji-Quan'
'Zhao, Yong-Long'
'Feng, Wei'
'Tang, Lei'
'Yang, Yuan-Yong'

_publ_section_title
;
 Enantioselective amination of 4-alkylisoquinoline-1,3(2H,4H)-dione
 derivatives
;
_journal_issue 70
_journal_name_full 'RSC Advances'
_journal_page_first 42912
_journal_page_last 42915
_journal_paper_doi 10.1039/D0RA07806A
_journal_volume 10
_journal_year 2020
_chemical_absolute_configuration ad
_chemical_formula_moiety '2(C16.5 H18 Cl0.5 N1.5 O3)'
_chemical_formula_sum 'C33 H36 Cl N3 O6'
_chemical_formula_weight 606.10
_space_group_crystal_system monoclinic
_space_group_IT_number 4
_space_group_name_Hall 'P 2yb'
_space_group_name_H-M_alt 'P 1 21 1'
_atom_sites_solution_hydrogens geom
_audit_creation_date 2019-09-12
_audit_creation_method
;
Olex2 1.3-alpha
(compiled 2019.08.16 svn.r3652 for OlexSys, GUI svn.r5895)
;
_audit_update_record
;
2020-06-14 deposited with the CCDC.	2020-11-06 downloaded from the CCDC.
;
_cell_angle_alpha 90
_cell_angle_beta 93.588(4)
_cell_angle_gamma 90
_cell_formula_units_Z 4
_cell_length_a 10.7532(4)
_cell_length_b 22.6105(9)
_cell_length_c 13.3665(6)
_cell_measurement_reflns_used 8380
_cell_measurement_temperature 100.00(11)
_cell_measurement_theta_max 73.3960
_cell_measurement_theta_min 3.2520
_cell_volume 3243.5(2)
_computing_cell_refinement 'CrysAlisPro 1.171.38.43f (Rigaku OD, 2015)'
_computing_data_collection 'CrysAlisPro 1.171.38.43f (Rigaku OD, 2015)'
_computing_data_reduction 'CrysAlisPro 1.171.38.43f (Rigaku OD, 2015)'
_computing_molecular_graphics 'Olex2 1.3-alpha (Dolomanov et al., 2009)'
_computing_publication_material 'Olex2 1.3-alpha (Dolomanov et al., 2009)'
_computing_structure_refinement 'ShelXL 2018/3 (Sheldrick, 2015)'
_computing_structure_solution 'ShelXS 2018/3 (Sheldrick, 2008)'
_diffrn_ambient_environment N~2~
_diffrn_ambient_temperature 100.00(11)
_diffrn_detector 'CCD plate'
_diffrn_detector_area_resol_mean 5.2684
_diffrn_detector_type AtlasS2
_diffrn_measured_fraction_theta_full 0.999
_diffrn_measured_fraction_theta_max 0.969
_diffrn_measurement_details
;
List of Runs (angles in degrees, time in seconds):

  # Type    Start    End  Width  t~exp~   \w     \q     \k     \f   Frames
#--------------------------------------------------------------------------
  1  \w    -30.00  -4.00   1.00    1.00    --   40.98 -57.00 -90.00   26
  2  \w     32.00 125.00   1.00    2.00    --  106.95 -30.00  30.00   93
  3  \w     82.00 109.00   1.00    2.00    --  106.95 -45.00 150.00   27
  4  \w     54.00 133.00   1.00    2.00    --  106.95 -45.00 -60.00   79
  5  \w     80.00 152.00   1.00    2.00    --  106.95  30.00-150.00   72
  6  \w    126.00 175.00   1.00    2.00    --  106.95  30.00-180.00   49
  7  \w    125.00 170.00   1.00    2.00    --  106.95 125.00  90.00   45
  8  \w     33.00 135.00   1.00    2.00    --  106.95 -30.00-150.00  102
  9  \w    -49.00  -3.00   1.00    1.00    --  -40.98 125.00 150.00   46
 10  \w   -104.00 -21.00   1.00    1.00    --  -40.98 -38.00 -60.00   83
 11  \w    -68.00  19.00   1.00    1.00    --  -40.98  57.00 120.00   87
 12  \w    -75.00 -24.00   1.00    2.00    --  -41.23 -38.00 150.00   51
 13  \w    -90.00 -20.00   1.00    2.00    --  -41.23 -38.00-150.00   70
 14  \w    -33.00  34.00   1.00    2.00    --   41.23 -38.00 -30.00   67
;
_diffrn_measurement_device 'four-circle diffractometer'
_diffrn_measurement_device_type 'SuperNova, Dual, Cu at zero, AtlasS2'
_diffrn_measurement_method '\w scans'
_diffrn_orient_matrix_type 'CrysAlisPro convention (1999,Acta A55,543-557)'
_diffrn_orient_matrix_UB_11 0.0722538000
_diffrn_orient_matrix_UB_12 0.0540775000
_diffrn_orient_matrix_UB_13 -0.0359984000
_diffrn_orient_matrix_UB_21 0.0973644000
_diffrn_orient_matrix_UB_22 -0.0079212000
_diffrn_orient_matrix_UB_23 0.0886107000
_diffrn_orient_matrix_UB_31 0.0767054000
_diffrn_orient_matrix_UB_32 -0.0406817000
_diffrn_orient_matrix_UB_33 -0.0648530000
_diffrn_radiation_monochromator mirror
_diffrn_radiation_probe x-ray
_diffrn_radiation_type 'Cu K\a'
_diffrn_radiation_wavelength 1.54184
_diffrn_reflns_av_unetI/netI 0.0491
_diffrn_reflns_Laue_measured_fraction_full 0.999
_diffrn_reflns_Laue_measured_fraction_max 0.969
_diffrn_reflns_limit_h_max 13
_diffrn_reflns_limit_h_min -13
_diffrn_reflns_limit_k_max 27
_diffrn_reflns_limit_k_min -27
_diffrn_reflns_limit_l_max 16
_diffrn_reflns_limit_l_min -1
_diffrn_reflns_number 10317
_diffrn_reflns_point_group_measured_fraction_full 0.832
_diffrn_reflns_point_group_measured_fraction_max 0.787
_diffrn_reflns_theta_full 67.684
_diffrn_reflns_theta_max 73.645
_diffrn_reflns_theta_min 3.313
_diffrn_source 'micro-focus sealed X-ray tube'
_diffrn_source_type 'SuperNova (Cu) X-ray Source'
_exptl_absorpt_coefficient_mu 1.427
_exptl_absorpt_correction_T_max 1.00000
_exptl_absorpt_correction_T_min 0.60739
_exptl_absorpt_correction_type multi-scan
_exptl_absorpt_process_details
;
CrysAlisPro 1.171.38.43f (Rigaku Oxford Diffraction, 2015)
Empirical absorption correction using spherical harmonics,
 implemented in SCALE3 ABSPACK scaling algorithm.
;
_exptl_crystal_colour colourless
_exptl_crystal_colour_primary colourless
_exptl_crystal_density_diffrn 1.241
_exptl_crystal_description block
_exptl_crystal_F_000 1280
_exptl_crystal_size_max 0.13
_exptl_crystal_size_mid 0.12
_exptl_crystal_size_min 0.11
_refine_diff_density_max 1.087
_refine_diff_density_min -0.564
_refine_diff_density_rms 0.109
_refine_ls_abs_structure_details
;
 Flack x determined using 3230 quotients [(I+)-(I-)]/[(I+)+(I-)]
 (Parsons, Flack and Wagner, Acta Cryst. B69 (2013) 249-259).
;
_refine_ls_abs_structure_Flack 0.028(11)
_refine_ls_extinction_method none
_refine_ls_goodness_of_fit_ref 1.061
_refine_ls_hydrogen_treatment constr
_refine_ls_matrix_type full
_refine_ls_number_parameters 788
_refine_ls_number_reflns 10317
_refine_ls_number_restraints 8
_refine_ls_restrained_S_all 1.061
_refine_ls_R_factor_all 0.0785
_refine_ls_R_factor_gt 0.0750
_refine_ls_shift/su_max 0.001
_refine_ls_shift/su_mean 0.000
_refine_ls_structure_factor_coef Fsqd
_refine_ls_weighting_details 'w=1/[\s^2^(Fo^2^)+(0.0684P)^2^+11.5516P] where P=(Fo^2^+2Fc^2^)/3'
_refine_ls_weighting_scheme calc
_refine_ls_wR_factor_gt 0.2168
_refine_ls_wR_factor_ref 0.2191
_reflns_Friedel_coverage 0.582
_reflns_Friedel_fraction_full 0.656
_reflns_Friedel_fraction_max 0.595
_reflns_number_gt 9680
_reflns_number_total 10317
_reflns_threshold_expression 'I > 2\s(I)'
_cod_data_source_file d0ra07806a2.cif
_cod_data_source_block 395-2_tw
_cod_database_code 7241624
_shelx_shelxl_version_number 2018/3
_shelx_space_group_comment
;
The symmetry employed for this shelxl refinement is uniquely defined
by the following loop, which should always be used as a source of
symmetry information in preference to the above space-group names.
They are only intended as comments.
;
_shelx_estimated_absorpt_t_max 0.859
_shelx_estimated_absorpt_t_min 0.836
_reflns_odcompleteness_completeness 99.87
_reflns_odcompleteness_iscentric 1
_reflns_odcompleteness_theta 66.97
_olex2_refinement_description
;
1. Twinned data refinement
 Scales: 0.6402(13)
 0.3598(13)
2. Fixed Uiso
 At 1.2 times of:
  All C(H) groups, All C(H,H) groups, All N(H) groups
 At 1.5 times of:
  All C(H,H,H) groups
3. Rigid bond restraints
 C11, C16
 with sigma for 1-2 distances of 0.01 and sigma for 1-3 distances of 0.01
4. Uiso/Uaniso restraints and constraints
C11 \\sim C16: within 2A with sigma of 0.002 and sigma for terminal atoms of
0.004 within 2A
5.a Secondary CH2 refined with riding coordinates:
 C17(H17A,H17B), C10B(H10C,H10D), C17B(H17C,H17D), C10(H10A,H10B)
5.b Aromatic/amide H refined with riding coordinates:
 N3B(H3B), N3(H3), C19B(H19B), C7B(H7B), C19(H19), C5(H5), C14(H14),
 C16B(H16B), C16(H16), C22B(H22B), C2(H2), C15B(H15B), C20B(H20B), C4(H4),
 C4B(H4B), C5B(H5B), C15(H15), C23B(H23B), C22(H22), C20(H20), C12(H12),
 C3(H3A), C12B(H12B), C23(H23), C14B(H14B), C6B(H6B), C13(H13), C13B(H13B)
5.c Idealised Me refined as rotating group:
 C27B(H27D,H27E,H27F), C28(H28A,H28B,H28C), C33B(H33D,H33E,H33F), C26B(H26D,
 H26E,H26F), C26(H26A,H26B,H26C), C32B(H32D,H32E,H32F), C28B(H28D,H28E,H28F),
 C32(H32A,H32B,H32C), C31B(H31D,H31E,H31F), C31(H31A,H31B,H31C), C27(H27A,H27B,
 H27C), C33(H33A,H33B,H33C)
;
_olex2_submission_special_instructions 'No special instructions were received'
_oxdiff_exptl_absorpt_empirical_details
;
Empirical correction (ABSPACK) includes:
- Absorption correction using spherical harmonics
- Frame scaling
;
_oxdiff_exptl_absorpt_empirical_full_max 1.669
_oxdiff_exptl_absorpt_empirical_full_min 0.593

loop_
_space_group_symop_operation_xyz
'x, y, z'
'-x, y+1/2, -z'

loop_
_atom_site_label
_atom_site_type_symbol
_atom_site_fract_x
_atom_site_fract_y
_atom_site_fract_z
_atom_site_U_iso_or_equiv
_atom_site_adp_type
_atom_site_occupancy
_atom_site_site_symmetry_order
_atom_site_calc_flag
_atom_site_refinement_flags_posn
_atom_site_refinement_flags_adp
_atom_site_refinement_flags_occupancy
_atom_site_disorder_assembly
_atom_site_disorder_group
Cl1 Cl -0.03786(12) 0.29615(6) 1.17456(10) 0.0400(3) Uani 1 1 d . . . . .
Cl2 Cl -0.09173(12) 0.66270(7) 0.28278(9) 0.0419(4) Uani 1 1 d . . . . .
O2B O 0.5728(3) 0.63593(15) 0.6918(2) 0.0239(8) Uani 1 1 d . . . . .
O2 O 0.3925(3) 0.46537(14) 0.8649(2) 0.0275(8) Uani 1 1 d . . . . .
O3 O 0.5925(3) 0.36554(15) 0.7986(2) 0.0258(8) Uani 1 1 d . . . . .
O1 O 0.4433(3) 0.33006(15) 1.1151(2) 0.0316(9) Uani 1 1 d . . . . .
O6 O 0.2373(3) 0.41226(15) 0.4959(2) 0.0277(8) Uani 1 1 d . . . . .
O5B O 0.2773(3) 0.67947(14) 0.9223(2) 0.0291(9) Uani 1 1 d . . . . .
O6B O 0.2744(3) 0.58814(14) 0.9974(2) 0.0240(8) Uani 1 1 d . . . . .
O1B O 0.5865(3) 0.61313(15) 0.8587(2) 0.0313(9) Uani 1 1 d . . . . .
O3B O 0.3848(4) 0.66527(16) 0.3740(2) 0.0335(9) Uani 1 1 d . . . . .
O4B O 0.3552(3) 0.53716(14) 0.6322(2) 0.0289(9) Uani 1 1 d . . . . .
O4 O 0.5832(4) 0.39678(16) 0.6361(2) 0.0333(9) Uani 1 1 d . . . . .
N2B N 0.3966(3) 0.62580(17) 0.7707(2) 0.0207(9) Uani 1 1 d . . . . .
N1 N 0.4199(4) 0.39792(17) 0.9897(3) 0.0221(9) Uani 1 1 d . . . . .
N2 N 0.4058(3) 0.37913(17) 0.7190(3) 0.0205(9) Uani 1 1 d . . . . .
N1B N 0.3675(4) 0.60112(17) 0.5020(3) 0.0220(9) Uani 1 1 d . . . . .
O5 O 0.2975(4) 0.32227(16) 0.5589(3) 0.0444(11) Uani 1 1 d . . . . .
N3B N 0.3381(4) 0.59535(18) 0.8445(3) 0.0231(9) Uani 1 1 d . . . . .
H3B H 0.328572 0.557618 0.841303 0.028 Uiso 1 1 calc R U . . .
N3 N 0.3351(4) 0.40832(18) 0.6450(3) 0.0267(10) Uani 1 1 d . . . . .
H3 H 0.318442 0.445398 0.649306 0.032 Uiso 1 1 calc R U . . .
C9 C 0.3527(4) 0.3654(2) 0.8149(3) 0.0206(11) Uani 1 1 d . . . . .
C8 C 0.3920(4) 0.4133(2) 0.8911(3) 0.0224(11) Uani 1 1 d . . . . .
C17 C 0.2059(4) 0.3694(2) 0.8016(3) 0.0232(11) Uani 1 1 d . . . . .
H17A H 0.182170 0.409682 0.784374 0.028 Uiso 1 1 calc R U . . .
H17B H 0.176704 0.344087 0.746394 0.028 Uiso 1 1 calc R U . . .
C7 C 0.4255(5) 0.3390(2) 1.0262(4) 0.0268(12) Uani 1 1 d . . . . .
C24 C 0.5360(4) 0.38208(19) 0.7107(3) 0.0203(10) Uani 1 1 d . . . . .
C3B C 0.3869(4) 0.7076(2) 0.5363(3) 0.0221(11) Uani 1 1 d . . . . .
C1B C 0.3296(4) 0.63799(19) 0.6735(3) 0.0190(10) Uani 1 1 d . . . . .
C25 C 0.7298(4) 0.3580(2) 0.8085(3) 0.0286(12) Uani 1 1 d . . . . .
C8B C 0.3783(4) 0.6580(2) 0.4632(3) 0.0238(11) Uani 1 1 d . . . . .
C29B C 0.5274(4) 0.6243(2) 0.7798(3) 0.0216(11) Uani 1 1 d . . . . .
C9B C 0.3547(4) 0.5883(2) 0.6016(3) 0.0215(11) Uani 1 1 d . . . . .
C18 C 0.1437(4) 0.3514(2) 0.8937(4) 0.0268(12) Uani 1 1 d . . . . .
C10B C 0.3664(5) 0.5513(2) 0.4291(3) 0.0262(12) Uani 1 1 d . . . . .
H10C H 0.321052 0.563046 0.367280 0.031 Uiso 1 1 calc R U . . .
H10D H 0.323690 0.517655 0.456238 0.031 Uiso 1 1 calc R U . . .
C11 C 0.5785(4) 0.4633(2) 1.0706(3) 0.0237(7) Uani 1 1 d . U . . .
C24B C 0.2961(4) 0.6273(2) 0.9227(3) 0.0249(11) Uani 1 1 d . . . . .
C2B C 0.3649(4) 0.6990(2) 0.6368(3) 0.0202(10) Uani 1 1 d . . . . .
C19B C 0.0871(5) 0.7000(2) 0.5472(4) 0.0301(13) Uani 1 1 d . . . . .
H19B H 0.112730 0.733523 0.583144 0.036 Uiso 1 1 calc R U . . .
C7B C 0.3717(5) 0.7474(2) 0.7020(4) 0.0291(13) Uani 1 1 d . . . . .
H7B H 0.358164 0.742199 0.769486 0.035 Uiso 1 1 calc R U . . .
C11B C 0.4975(5) 0.5333(2) 0.4070(3) 0.0263(12) Uani 1 1 d . . . . .
C1 C 0.3875(4) 0.3033(2) 0.8485(3) 0.0227(11) Uani 1 1 d . . . . .
C30B C 0.7088(4) 0.6426(2) 0.6832(4) 0.0281(12) Uani 1 1 d . . . . .
C17B C 0.1851(4) 0.6363(2) 0.6854(3) 0.0271(12) Uani 1 1 d . . . . .
H17C H 0.163556 0.598826 0.715008 0.033 Uiso 1 1 calc R U . . .
H17D H 0.163370 0.667483 0.731052 0.033 Uiso 1 1 calc R U . . .
C19 C 0.1225(4) 0.3931(2) 0.9680(4) 0.0296(12) Uani 1 1 d . . . . .
H19 H 0.144138 0.432463 0.958935 0.035 Uiso 1 1 calc R U . . .
C6 C 0.4149(4) 0.2916(2) 0.9496(3) 0.0246(11) Uani 1 1 d . . . . .
C5 C 0.4344(5) 0.2333(2) 0.9836(4) 0.0281(12) Uani 1 1 d . . . . .
H5 H 0.452105 0.225497 1.051282 0.034 Uiso 1 1 calc R U . . .
C10 C 0.4415(4) 0.4470(2) 1.0645(3) 0.0234(11) Uani 1 1 d . . . . .
H10A H 0.417102 0.434276 1.129737 0.028 Uiso 1 1 calc R U . . .
H10B H 0.391621 0.481130 1.043958 0.028 Uiso 1 1 calc R U . . .
C14 C 0.8295(5) 0.4955(2) 1.0831(4) 0.0328(13) Uani 1 1 d . . . . .
H14 H 0.912906 0.506643 1.088302 0.039 Uiso 1 1 calc R U . . .
C16B C 0.5620(5) 0.4936(2) 0.4699(4) 0.0297(13) Uani 1 1 d . . . . .
H16B H 0.524332 0.477164 0.524216 0.036 Uiso 1 1 calc R U . . .
C21 C 0.0364(4) 0.3167(2) 1.0692(4) 0.0270(12) Uani 1 1 d . . . . .
C16 C 0.6644(4) 0.4296(2) 1.1256(3) 0.0255(7) Uani 1 1 d . U . . .
H16 H 0.637967 0.396413 1.159406 0.031 Uiso 1 1 calc R U . . .
C29 C 0.2928(5) 0.3753(2) 0.5644(3) 0.0272(12) Uani 1 1 d . . . . .
C22B C 0.0056(5) 0.6005(3) 0.4400(4) 0.0336(13) Uani 1 1 d . . . . .
H22B H -0.025496 0.567254 0.405806 0.040 Uiso 1 1 calc R U . . .
C2 C 0.3810(5) 0.2568(2) 0.7794(4) 0.0275(12) Uani 1 1 d . . . . .
H2 H 0.363308 0.264422 0.711625 0.033 Uiso 1 1 calc R U . . .
C18B C 0.1098(4) 0.6439(2) 0.5879(3) 0.0263(12) Uani 1 1 d . . . . .
C15B C 0.6840(5) 0.4785(2) 0.4508(4) 0.0346(14) Uani 1 1 d . . . . .
H15B H 0.729621 0.453843 0.495147 0.041 Uiso 1 1 calc R U . . .
C20B C 0.0256(4) 0.7057(2) 0.4518(4) 0.0302(13) Uani 1 1 d . . . . .
H20B H 0.010747 0.742905 0.423956 0.036 Uiso 1 1 calc R U . . .
C4 C 0.4267(5) 0.1878(2) 0.9147(4) 0.0316(13) Uani 1 1 d . . . . .
H4 H 0.438748 0.149063 0.936358 0.038 Uiso 1 1 calc R U . . .
C21B C -0.0123(4) 0.6559(3) 0.4002(4) 0.0315(13) Uani 1 1 d . . . . .
C4B C 0.4136(5) 0.7639(2) 0.5005(4) 0.0308(13) Uani 1 1 d . . . . .
H4B H 0.427426 0.769338 0.433131 0.037 Uiso 1 1 calc R U . . .
C30 C 0.1682(5) 0.3883(2) 0.4063(3) 0.0308(13) Uani 1 1 d . . . . .
C5B C 0.4194(6) 0.8120(2) 0.5657(4) 0.0345(14) Uani 1 1 d . . . . .
H5B H 0.437076 0.849548 0.541918 0.041 Uiso 1 1 calc R U . . .
C15 C 0.7926(5) 0.4446(2) 1.1318(4) 0.0295(12) Uani 1 1 d . . . . .
H15 H 0.850649 0.421012 1.167461 0.035 Uiso 1 1 calc R U . . .
C23B C 0.0719(4) 0.5948(2) 0.5331(4) 0.0310(13) Uani 1 1 d . . . . .
H23B H 0.090611 0.557344 0.558306 0.037 Uiso 1 1 calc R U . . .
C22 C 0.0579(5) 0.2754(2) 0.9954(4) 0.0338(14) Uani 1 1 d . . . . .
H22 H 0.035271 0.236128 1.003632 0.041 Uiso 1 1 calc R U . . .
C20 C 0.0693(4) 0.3759(2) 1.0551(4) 0.0281(12) Uani 1 1 d . . . . .
H20 H 0.055423 0.403706 1.104331 0.034 Uiso 1 1 calc R U . . .
C12 C 0.6175(5) 0.5145(2) 1.0238(4) 0.0277(12) Uani 1 1 d . . . . .
H12 H 0.559422 0.538838 0.989832 0.033 Uiso 1 1 calc R U . . .
C3 C 0.4011(5) 0.1993(2) 0.8126(4) 0.0301(13) Uani 1 1 d . . . . .
H3A H 0.397597 0.168282 0.766855 0.036 Uiso 1 1 calc R U . . .
C27B C 0.0583(5) 0.6136(2) 1.0166(4) 0.0332(13) Uani 1 1 d . . . . .
H27D H 0.060412 0.647806 0.974115 0.050 Uiso 1 1 calc R U . . .
H27E H -0.003846 0.619082 1.064329 0.050 Uiso 1 1 calc R U . . .
H27F H 0.038193 0.579310 0.976500 0.050 Uiso 1 1 calc R U . . .
C12B C 0.5494(5) 0.5542(2) 0.3216(4) 0.0321(13) Uani 1 1 d . . . . .
H12B H 0.503712 0.579125 0.277931 0.039 Uiso 1 1 calc R U . . .
C23 C 0.1126(5) 0.2929(2) 0.9098(4) 0.0329(13) Uani 1 1 d . . . . .
H23 H 0.129220 0.264710 0.861767 0.040 Uiso 1 1 calc R U . . .
C14B C 0.7375(5) 0.4996(3) 0.3673(4) 0.0378(14) Uani 1 1 d . . . . .
H14B H 0.818303 0.488610 0.354377 0.045 Uiso 1 1 calc R U . . .
C25B C 0.1844(4) 0.6053(2) 1.0715(3) 0.0234(11) Uani 1 1 d . . . . .
C6B C 0.3989(6) 0.8038(2) 0.6660(4) 0.0395(15) Uani 1 1 d . . . . .
H6B H 0.403157 0.835851 0.709575 0.047 Uiso 1 1 calc R U . . .
C28 C 0.7467(5) 0.3343(3) 0.9146(4) 0.0405(15) Uani 1 1 d . . . . .
H28A H 0.722638 0.364110 0.960864 0.061 Uiso 1 1 calc R U . . .
H28B H 0.832463 0.324014 0.929253 0.061 Uiso 1 1 calc R U . . .
H28C H 0.695515 0.299905 0.920955 0.061 Uiso 1 1 calc R U . . .
C13 C 0.7456(5) 0.5294(2) 1.0280(4) 0.0348(13) Uani 1 1 d . . . . .
H13 H 0.772484 0.562180 0.993346 0.042 Uiso 1 1 calc R U . . .
C33B C 0.7576(5) 0.6906(3) 0.7526(5) 0.0477(16) Uani 1 1 d . . . . .
H33D H 0.707051 0.725345 0.742748 0.071 Uiso 1 1 calc R U . . .
H33E H 0.842064 0.699658 0.738776 0.071 Uiso 1 1 calc R U . . .
H33F H 0.755018 0.677494 0.820796 0.071 Uiso 1 1 calc R U . . .
C26B C 0.1846(5) 0.5503(2) 1.1389(4) 0.0274(12) Uani 1 1 d . . . . .
H26D H 0.167692 0.515833 1.098407 0.041 Uiso 1 1 calc R U . . .
H26E H 0.121637 0.554409 1.186254 0.041 Uiso 1 1 calc R U . . .
H26F H 0.264715 0.546317 1.174198 0.041 Uiso 1 1 calc R U . . .
C26 C 0.7698(6) 0.3118(3) 0.7336(4) 0.0405(15) Uani 1 1 d . . . . .
H26A H 0.722976 0.276131 0.741337 0.061 Uiso 1 1 calc R U . . .
H26B H 0.857019 0.303648 0.745662 0.061 Uiso 1 1 calc R U . . .
H26C H 0.754404 0.326641 0.666641 0.061 Uiso 1 1 calc R U . . .
C32B C 0.7734(5) 0.5830(3) 0.7037(4) 0.0430(16) Uani 1 1 d . . . . .
H32D H 0.763909 0.571521 0.772012 0.064 Uiso 1 1 calc R U . . .
H32E H 0.860375 0.586524 0.692533 0.064 Uiso 1 1 calc R U . . .
H32F H 0.736311 0.553514 0.659551 0.064 Uiso 1 1 calc R U . . .
C28B C 0.2254(5) 0.6589(2) 1.1320(4) 0.0388(14) Uani 1 1 d . . . . .
H28D H 0.307872 0.652515 1.161824 0.058 Uiso 1 1 calc R U . . .
H28E H 0.168962 0.665509 1.183692 0.058 Uiso 1 1 calc R U . . .
H28F H 0.225657 0.692887 1.088881 0.058 Uiso 1 1 calc R U . . .
C13B C 0.6694(6) 0.5379(3) 0.3014(4) 0.0410(15) Uani 1 1 d . . . . .
H13B H 0.704802 0.552239 0.244461 0.049 Uiso 1 1 calc R U . . .
C32 C 0.1134(6) 0.4424(3) 0.3557(4) 0.0506(17) Uani 1 1 d . . . . .
H32A H 0.061774 0.462617 0.400692 0.076 Uiso 1 1 calc R U . . .
H32B H 0.064156 0.430948 0.296494 0.076 Uiso 1 1 calc R U . . .
H32C H 0.179318 0.468142 0.337608 0.076 Uiso 1 1 calc R U . . .
C31B C 0.7160(5) 0.6593(3) 0.5735(4) 0.0459(16) Uani 1 1 d . . . . .
H31D H 0.686084 0.627091 0.531951 0.069 Uiso 1 1 calc R U . . .
H31E H 0.800882 0.667825 0.560352 0.069 Uiso 1 1 calc R U . . .
H31F H 0.665523 0.693681 0.559108 0.069 Uiso 1 1 calc R U . . .
C31 C 0.2616(7) 0.3596(3) 0.3398(4) 0.055(2) Uani 1 1 d . . . . .
H31A H 0.331463 0.385506 0.333958 0.083 Uiso 1 1 calc R U . . .
H31B H 0.222264 0.352326 0.274442 0.083 Uiso 1 1 calc R U . . .
H31C H 0.289810 0.322792 0.369047 0.083 Uiso 1 1 calc R U . . .
C27 C 0.7906(6) 0.4168(3) 0.7978(5) 0.0473(17) Uani 1 1 d . . . . .
H27A H 0.774806 0.430939 0.730515 0.071 Uiso 1 1 calc R U . . .
H27B H 0.878859 0.412926 0.812221 0.071 Uiso 1 1 calc R U . . .
H27C H 0.757419 0.444334 0.843865 0.071 Uiso 1 1 calc R U . . .
C33 C 0.0676(7) 0.3470(3) 0.4358(5) 0.0601(19) Uani 1 1 d . . . . .
H33A H 0.103282 0.309256 0.453360 0.090 Uiso 1 1 calc R U . . .
H33B H 0.006805 0.342406 0.380602 0.090 Uiso 1 1 calc R U . . .
H33C H 0.028167 0.363092 0.492298 0.090 Uiso 1 1 calc R U . . .

loop_
_atom_site_aniso_label
_atom_site_aniso_U_11
_atom_site_aniso_U_22
_atom_site_aniso_U_33
_atom_site_aniso_U_23
_atom_site_aniso_U_13
_atom_site_aniso_U_12
Cl1 0.0359(6) 0.0475(7) 0.0367(6) 0.0067(6) 0.0025(5) -0.0049(6)
Cl2 0.0345(6) 0.0572(8) 0.0329(6) 0.0081(6) -0.0078(5) 0.0041(6)
O2B 0.0198(14) 0.0318(17) 0.0207(14) 0.0004(13) 0.0053(12) -0.0048(14)
O2 0.0353(17) 0.0202(15) 0.0258(15) 0.0029(14) -0.0090(14) 0.0038(15)
O3 0.0243(15) 0.0283(17) 0.0236(14) 0.0004(14) -0.0088(13) 0.0070(14)
O1 0.0396(19) 0.0282(18) 0.0261(15) 0.0049(14) -0.0048(15) -0.0019(16)
O6 0.0326(16) 0.0270(16) 0.0216(14) 0.0024(14) -0.0150(13) -0.0017(15)
O5B 0.0348(17) 0.0212(16) 0.0319(16) -0.0006(14) 0.0066(15) -0.0037(15)
O6B 0.0285(16) 0.0254(16) 0.0190(13) 0.0034(13) 0.0081(13) -0.0012(14)
O1B 0.0352(18) 0.0300(18) 0.0275(15) 0.0051(15) -0.0079(15) 0.0042(16)
O3B 0.053(2) 0.0285(17) 0.0184(14) 0.0030(14) -0.0050(15) -0.0008(18)
O4B 0.0401(19) 0.0191(15) 0.0274(15) 0.0041(13) 0.0024(15) 0.0011(15)
O4 0.0420(19) 0.0338(19) 0.0241(15) 0.0030(15) 0.0029(15) 0.0016(17)
N2B 0.0244(17) 0.0246(18) 0.0129(15) 0.0033(15) 0.0012(14) -0.0059(17)
N1 0.0230(17) 0.0210(18) 0.0220(17) 0.0032(15) -0.0013(15) 0.0028(16)
N2 0.0241(18) 0.0219(18) 0.0158(15) 0.0055(15) 0.0034(14) 0.0010(16)
N1B 0.0246(18) 0.0199(18) 0.0217(16) 0.0007(15) 0.0030(15) -0.0016(16)
O5 0.077(3) 0.0249(18) 0.0287(17) -0.0011(15) -0.0216(18) 0.0078(19)
N3B 0.0308(19) 0.0200(18) 0.0186(16) -0.0002(15) 0.0031(16) -0.0079(17)
N3 0.033(2) 0.025(2) 0.0214(17) -0.0012(16) -0.0058(16) 0.0083(18)
C9 0.022(2) 0.020(2) 0.0201(19) -0.0016(18) 0.0038(17) -0.0032(19)
C8 0.019(2) 0.021(2) 0.026(2) 0.0002(19) -0.0071(18) -0.0005(19)
C17 0.0157(19) 0.028(2) 0.026(2) -0.001(2) -0.0003(18) 0.0015(19)
C7 0.033(2) 0.022(2) 0.025(2) 0.0039(19) -0.001(2) -0.002(2)
C24 0.024(2) 0.017(2) 0.0200(19) 0.0016(18) -0.0005(17) -0.0008(19)
C3B 0.025(2) 0.023(2) 0.0186(19) 0.0020(18) 0.0026(18) -0.0032(19)
C1B 0.0174(18) 0.018(2) 0.0214(19) 0.0046(17) -0.0018(17) -0.0026(17)
C25 0.020(2) 0.038(3) 0.027(2) -0.011(2) -0.0094(19) 0.009(2)
C8B 0.028(2) 0.021(2) 0.023(2) 0.0002(19) 0.0030(18) 0.001(2)
C29B 0.028(2) 0.0141(19) 0.0227(19) 0.0016(18) 0.0002(18) -0.0028(19)
C9B 0.022(2) 0.022(2) 0.0211(19) 0.0006(18) 0.0037(17) 0.0008(19)
C18 0.021(2) 0.027(2) 0.032(2) 0.002(2) -0.002(2) -0.001(2)
C10B 0.035(2) 0.021(2) 0.022(2) -0.0003(19) -0.001(2) -0.008(2)
C11 0.0245(13) 0.0245(13) 0.0218(12) -0.0013(12) -0.0005(12) -0.0042(12)
C24B 0.026(2) 0.028(2) 0.0207(19) 0.0037(19) 0.0009(18) 0.000(2)
C2B 0.023(2) 0.016(2) 0.0221(19) 0.0009(18) 0.0060(17) -0.0009(18)
C19B 0.027(2) 0.032(3) 0.031(2) -0.002(2) 0.002(2) 0.007(2)
C7B 0.044(3) 0.021(2) 0.022(2) -0.0008(19) 0.001(2) 0.000(2)
C11B 0.034(2) 0.023(2) 0.021(2) -0.0048(19) 0.0043(19) -0.005(2)
C1 0.0186(19) 0.020(2) 0.029(2) 0.0025(19) -0.0003(18) 0.0047(19)
C30B 0.0173(19) 0.037(3) 0.030(2) 0.006(2) -0.0017(18) -0.010(2)
C17B 0.0164(19) 0.038(3) 0.027(2) 0.006(2) 0.0022(18) -0.006(2)
C19 0.024(2) 0.031(2) 0.034(2) -0.001(2) -0.005(2) 0.002(2)
C6 0.020(2) 0.023(2) 0.030(2) 0.002(2) -0.0015(18) -0.0016(19)
C5 0.029(2) 0.021(2) 0.033(2) 0.008(2) -0.005(2) 0.003(2)
C10 0.028(2) 0.026(2) 0.0159(18) -0.0034(18) 0.0031(18) -0.005(2)
C14 0.023(2) 0.039(3) 0.037(3) 0.002(2) 0.008(2) -0.003(2)
C16B 0.037(3) 0.026(2) 0.027(2) -0.003(2) 0.009(2) 0.003(2)
C21 0.0126(19) 0.039(3) 0.029(2) 0.001(2) -0.0024(18) -0.005(2)
C16 0.0270(13) 0.0261(13) 0.0233(13) -0.0017(12) 0.0004(12) -0.0061(13)
C29 0.032(2) 0.025(2) 0.025(2) 0.004(2) -0.002(2) -0.001(2)
C22B 0.024(2) 0.039(3) 0.037(3) -0.002(2) -0.005(2) 0.003(2)
C2 0.030(2) 0.023(2) 0.028(2) 0.003(2) -0.005(2) 0.003(2)
C18B 0.020(2) 0.031(3) 0.028(2) 0.003(2) 0.0053(18) 0.003(2)
C15B 0.034(3) 0.037(3) 0.033(2) -0.005(2) 0.005(2) 0.016(2)
C20B 0.023(2) 0.036(3) 0.032(2) 0.009(2) 0.000(2) 0.007(2)
C4 0.030(2) 0.024(2) 0.041(3) 0.006(2) -0.004(2) 0.000(2)
C21B 0.0172(19) 0.048(3) 0.029(2) 0.010(2) 0.0010(18) 0.007(2)
C4B 0.041(3) 0.028(2) 0.024(2) 0.000(2) 0.000(2) -0.001(2)
C30 0.036(2) 0.033(3) 0.021(2) 0.000(2) -0.016(2) -0.008(2)
C5B 0.052(3) 0.018(2) 0.032(2) 0.002(2) -0.007(2) -0.001(2)
C15 0.022(2) 0.030(2) 0.035(2) -0.001(2) -0.006(2) 0.005(2)
C23B 0.023(2) 0.033(3) 0.037(2) 0.007(2) -0.002(2) -0.005(2)
C22 0.025(2) 0.030(3) 0.045(3) 0.005(2) -0.012(2) -0.004(2)
C20 0.016(2) 0.034(3) 0.033(2) -0.005(2) -0.0048(19) -0.007(2)
C12 0.028(2) 0.030(3) 0.024(2) 0.003(2) -0.0002(19) 0.001(2)
C3 0.030(2) 0.022(2) 0.038(2) -0.005(2) -0.003(2) 0.005(2)
C27B 0.024(2) 0.039(3) 0.036(2) 0.005(2) -0.006(2) 0.004(2)
C12B 0.047(3) 0.023(2) 0.028(2) -0.001(2) 0.010(2) -0.008(2)
C23 0.028(2) 0.030(3) 0.040(3) -0.006(2) -0.010(2) -0.002(2)
C14B 0.031(3) 0.039(3) 0.044(3) -0.012(2) 0.009(2) -0.007(2)
C25B 0.022(2) 0.024(2) 0.025(2) 0.0005(19) 0.0046(18) -0.0061(19)
C6B 0.062(4) 0.026(3) 0.030(2) -0.005(2) 0.002(3) -0.001(3)
C28 0.030(2) 0.060(4) 0.030(2) -0.011(3) -0.012(2) 0.014(3)
C13 0.038(3) 0.036(3) 0.030(2) 0.005(2) 0.006(2) -0.016(2)
C33B 0.040(3) 0.049(3) 0.053(3) -0.001(3) -0.003(3) -0.033(2)
C26B 0.030(2) 0.027(2) 0.025(2) 0.004(2) 0.0057(19) -0.001(2)
C26 0.045(3) 0.044(3) 0.032(2) -0.005(2) -0.003(2) 0.016(3)
C32B 0.039(3) 0.042(3) 0.049(3) 0.010(3) 0.014(3) 0.012(3)
C28B 0.051(3) 0.039(3) 0.028(2) -0.015(2) 0.014(2) -0.017(3)
C13B 0.054(3) 0.043(3) 0.028(2) -0.003(2) 0.014(2) 0.001(3)
C32 0.065(3) 0.043(3) 0.039(3) 0.000(3) -0.036(2) 0.008(3)
C31B 0.039(3) 0.061(4) 0.039(3) 0.017(3) 0.012(2) -0.001(3)
C31 0.068(4) 0.065(4) 0.032(3) -0.015(3) -0.009(3) 0.015(4)
C27 0.036(3) 0.047(3) 0.058(3) -0.006(3) 0.000(3) -0.013(3)
C33 0.065(4) 0.066(4) 0.047(3) 0.015(3) -0.020(3) -0.036(3)

loop_
_atom_type_symbol
_atom_type_description
_atom_type_scat_dispersion_real
_atom_type_scat_dispersion_imag
_atom_type_scat_source
C C 0.0181 0.0091 'International Tables Vol C Tables 4.2.6.8 and 6.1.1.4'
H H 0.0000 0.0000 'International Tables Vol C Tables 4.2.6.8 and 6.1.1.4'
Cl Cl 0.3639 0.7018 'International Tables Vol C Tables 4.2.6.8 and 6.1.1.4'
N N 0.0311 0.0180 'International Tables Vol C Tables 4.2.6.8 and 6.1.1.4'
O O 0.0492 0.0322 'International Tables Vol C Tables 4.2.6.8 and 6.1.1.4'

loop_
_geom_angle_atom_site_label_1
_geom_angle_atom_site_label_2
_geom_angle_atom_site_label_3
_geom_angle
_geom_angle_site_symmetry_1
_geom_angle_site_symmetry_3
_geom_angle_publ_flag
C29B O2B C30B 120.5(3) . . ?
C24 O3 C25 120.2(4) . . ?
C29 O6 C30 120.2(4) . . ?
C24B O6B C25B 117.9(4) . . ?
N3B N2B C1B 120.2(3) . . ?
N3B N2B C29B 115.0(3) . . ?
C29B N2B C1B 120.8(3) . . ?
C8 N1 C7 124.6(4) . . ?
C8 N1 C10 117.7(4) . . ?
C7 N1 C10 117.6(4) . . ?
N3 N2 C9 120.0(4) . . ?
N3 N2 C24 115.2(3) . . ?
C24 N2 C9 121.3(3) . . ?
C8B N1B C10B 116.8(4) . . ?
C9B N1B C8B 124.8(4) . . ?
C9B N1B C10B 118.4(4) . . ?
N2B N3B H3B 121.1 . . ?
C24B N3B N2B 117.9(4) . . ?
C24B N3B H3B 121.1 . . ?
N2 N3 H3 121.7 . . ?
C29 N3 N2 116.5(4) . . ?
C29 N3 H3 121.7 . . ?
N2 C9 C8 109.0(4) . . ?
N2 C9 C17 109.3(3) . . ?
N2 C9 C1 110.6(4) . . ?
C8 C9 C17 105.6(4) . . ?
C1 C9 C8 113.9(4) . . ?
C1 C9 C17 108.2(4) . . ?
O2 C8 N1 120.7(4) . . ?
O2 C8 C9 119.6(4) . . ?
N1 C8 C9 119.6(4) . . ?
C9 C17 H17A 109.0 . . ?
C9 C17 H17B 109.0 . . ?
H17A C17 H17B 107.8 . . ?
C18 C17 C9 112.8(4) . . ?
C18 C17 H17A 109.0 . . ?
C18 C17 H17B 109.0 . . ?
O1 C7 N1 119.7(4) . . ?
O1 C7 C6 123.9(4) . . ?
N1 C7 C6 116.3(4) . . ?
O3 C24 N2 108.3(4) . . ?
O4 C24 O3 128.0(4) . . ?
O4 C24 N2 123.6(4) . . ?
C2B C3B C8B 121.4(4) . . ?
C2B C3B C4B 120.6(4) . . ?
C4B C3B C8B 118.0(4) . . ?
N2B C1B C9B 108.9(3) . . ?
N2B C1B C2B 109.7(3) . . ?
N2B C1B C17B 109.8(3) . . ?
C9B C1B C2B 114.3(4) . . ?
C9B C1B C17B 105.3(4) . . ?
C2B C1B C17B 108.8(4) . . ?
O3 C25 C28 100.6(4) . . ?
O3 C25 C26 109.8(4) . . ?
O3 C25 C27 109.2(4) . . ?
C28 C25 C26 110.5(4) . . ?
C27 C25 C28 112.1(4) . . ?
C27 C25 C26 113.8(5) . . ?
O3B C8B N1B 120.3(4) . . ?
O3B C8B C3B 122.7(4) . . ?
N1B C8B C3B 117.0(4) . . ?
O2B C29B N2B 109.9(4) . . ?
O1B C29B O2B 127.2(4) . . ?
O1B C29B N2B 122.9(4) . . ?
O4B C9B N1B 121.6(4) . . ?
O4B C9B C1B 119.0(4) . . ?
N1B C9B C1B 119.3(4) . . ?
C19 C18 C17 120.2(5) . . ?
C23 C18 C17 120.9(5) . . ?
C23 C18 C19 118.8(5) . . ?
N1B C10B H10C 109.4 . . ?
N1B C10B H10D 109.4 . . ?
N1B C10B C11B 111.2(4) . . ?
H10C C10B H10D 108.0 . . ?
C11B C10B H10C 109.4 . . ?
C11B C10B H10D 109.4 . . ?
C16 C11 C10 120.8(4) . . ?
C16 C11 C12 119.3(4) . . ?
C12 C11 C10 119.8(4) . . ?
O5B C24B O6B 127.3(4) . . ?
O5B C24B N3B 125.4(4) . . ?
O6B C24B N3B 107.2(4) . . ?
C3B C2B C1B 119.9(4) . . ?
C3B C2B C7B 119.1(4) . . ?
C7B C2B C1B 121.0(4) . . ?
C18B C19B H19B 120.1 . . ?
C18B C19B C20B 119.9(5) . . ?
C20B C19B H19B 120.1 . . ?
C2B C7B H7B 119.9 . . ?
C2B C7B C6B 120.1(4) . . ?
C6B C7B H7B 119.9 . . ?
C16B C11B C10B 119.4(4) . . ?
C12B C11B C10B 119.9(4) . . ?
C12B C11B C16B 120.6(5) . . ?
C6 C1 C9 120.0(4) . . ?
C6 C1 C2 119.8(4) . . ?
C2 C1 C9 120.0(4) . . ?
O2B C30B C33B 109.5(4) . . ?
O2B C30B C32B 109.6(4) . . ?
O2B C30B C31B 102.1(4) . . ?
C33B C30B C32B 112.8(4) . . ?
C33B C30B C31B 112.2(5) . . ?
C31B C30B C32B 110.0(5) . . ?
C1B C17B H17C 109.0 . . ?
C1B C17B H17D 109.0 . . ?
H17C C17B H17D 107.8 . . ?
C18B C17B C1B 113.1(4) . . ?
C18B C17B H17C 109.0 . . ?
C18B C17B H17D 109.0 . . ?
C18 C19 H19 119.9 . . ?
C20 C19 C18 120.1(5) . . ?
C20 C19 H19 119.9 . . ?
C1 C6 C7 122.3(4) . . ?
C1 C6 C5 120.8(4) . . ?
C5 C6 C7 116.9(4) . . ?
C6 C5 H5 120.6 . . ?
C4 C5 C6 118.8(5) . . ?
C4 C5 H5 120.6 . . ?
N1 C10 C11 109.0(4) . . ?
N1 C10 H10A 109.9 . . ?
N1 C10 H10B 109.9 . . ?
C11 C10 H10A 109.9 . . ?
C11 C10 H10B 109.9 . . ?
H10A C10 H10B 108.3 . . ?
C15 C14 H14 119.4 . . ?
C13 C14 H14 119.4 . . ?
C13 C14 C15 121.2(5) . . ?
C11B C16B H16B 120.4 . . ?
C11B C16B C15B 119.2(5) . . ?
C15B C16B H16B 120.4 . . ?
C22 C21 Cl1 120.4(4) . . ?
C22 C21 C20 119.4(5) . . ?
C20 C21 Cl1 120.1(4) . . ?
C11 C16 H16 119.4 . . ?
C11 C16 C15 121.2(5) . . ?
C15 C16 H16 119.4 . . ?
O6 C29 N3 108.0(4) . . ?
O5 C29 O6 126.4(4) . . ?
O5 C29 N3 125.5(4) . . ?
C21B C22B H22B 120.7 . . ?
C21B C22B C23B 118.6(5) . . ?
C23B C22B H22B 120.7 . . ?
C1 C2 H2 120.2 . . ?
C3 C2 C1 119.6(4) . . ?
C3 C2 H2 120.2 . . ?
C19B C18B C17B 121.0(4) . . ?
C23B C18B C19B 119.1(4) . . ?
C23B C18B C17B 119.7(5) . . ?
C16B C15B H15B 119.6 . . ?
C14B C15B C16B 120.7(5) . . ?
C14B C15B H15B 119.6 . . ?
C19B C20B H20B 120.3 . . ?
C21B C20B C19B 119.3(5) . . ?
C21B C20B H20B 120.3 . . ?
C5 C4 H4 119.6 . . ?
C5 C4 C3 120.9(5) . . ?
C3 C4 H4 119.6 . . ?
C22B C21B Cl2 118.6(4) . . ?
C20B C21B Cl2 119.6(4) . . ?
C20B C21B C22B 121.8(5) . . ?
C3B C4B H4B 120.0 . . ?
C5B C4B C3B 120.0(4) . . ?
C5B C4B H4B 120.0 . . ?
O6 C30 C32 103.3(4) . . ?
O6 C30 C31 108.3(4) . . ?
O6 C30 C33 110.5(4) . . ?
C32 C30 C31 109.8(5) . . ?
C32 C30 C33 110.8(5) . . ?
C33 C30 C31 113.6(5) . . ?
C4B C5B H5B 120.1 . . ?
C6B C5B C4B 119.8(5) . . ?
C6B C5B H5B 120.1 . . ?
C14 C15 C16 118.4(5) . . ?
C14 C15 H15 120.8 . . ?
C16 C15 H15 120.8 . . ?
C22B C23B H23B 119.4 . . ?
C18B C23B C22B 121.1(5) . . ?
C18B C23B H23B 119.4 . . ?
C21 C22 H22 120.1 . . ?
C23 C22 C21 119.8(5) . . ?
C23 C22 H22 120.1 . . ?
C19 C20 C21 120.3(5) . . ?
C19 C20 H20 119.9 . . ?
C21 C20 H20 119.9 . . ?
C11 C12 H12 120.0 . . ?
C11 C12 C13 120.0(5) . . ?
C13 C12 H12 120.0 . . ?
C2 C3 C4 120.2(5) . . ?
C2 C3 H3A 119.9 . . ?
C4 C3 H3A 119.9 . . ?
H27D C27B H27E 109.5 . . ?
H27D C27B H27F 109.5 . . ?
H27E C27B H27F 109.5 . . ?
C25B C27B H27D 109.5 . . ?
C25B C27B H27E 109.5 . . ?
C25B C27B H27F 109.5 . . ?
C11B C12B H12B 120.0 . . ?
C11B C12B C13B 120.0(5) . . ?
C13B C12B H12B 120.0 . . ?
C18 C23 H23 119.2 . . ?
C22 C23 C18 121.6(5) . . ?
C22 C23 H23 119.2 . . ?
C15B C14B H14B 120.2 . . ?
C15B C14B C13B 119.6(5) . . ?
C13B C14B H14B 120.2 . . ?
O6B C25B C27B 108.2(4) . . ?
O6B C25B C26B 101.7(4) . . ?
O6B C25B C28B 112.8(4) . . ?
C27B C25B C26B 110.8(4) . . ?
C28B C25B C27B 112.5(4) . . ?
C28B C25B C26B 110.3(4) . . ?
C7B C6B H6B 119.8 . . ?
C5B C6B C7B 120.4(5) . . ?
C5B C6B H6B 119.8 . . ?
C25 C28 H28A 109.5 . . ?
C25 C28 H28B 109.5 . . ?
C25 C28 H28C 109.5 . . ?
H28A C28 H28B 109.5 . . ?
H28A C28 H28C 109.5 . . ?
H28B C28 H28C 109.5 . . ?
C14 C13 C12 119.8(5) . . ?
C14 C13 H13 120.1 . . ?
C12 C13 H13 120.1 . . ?
C30B C33B H33D 109.5 . . ?
C30B C33B H33E 109.5 . . ?
C30B C33B H33F 109.5 . . ?
H33D C33B H33E 109.5 . . ?
H33D C33B H33F 109.5 . . ?
H33E C33B H33F 109.5 . . ?
C25B C26B H26D 109.5 . . ?
C25B C26B H26E 109.5 . . ?
C25B C26B H26F 109.5 . . ?
H26D C26B H26E 109.5 . . ?
H26D C26B H26F 109.5 . . ?
H26E C26B H26F 109.5 . . ?
C25 C26 H26A 109.5 . . ?
C25 C26 H26B 109.5 . . ?
C25 C26 H26C 109.5 . . ?
H26A C26 H26B 109.5 . . ?
H26A C26 H26C 109.5 . . ?
H26B C26 H26C 109.5 . . ?
C30B C32B H32D 109.5 . . ?
C30B C32B H32E 109.5 . . ?
C30B C32B H32F 109.5 . . ?
H32D C32B H32E 109.5 . . ?
H32D C32B H32F 109.5 . . ?
H32E C32B H32F 109.5 . . ?
C25B C28B H28D 109.5 . . ?
C25B C28B H28E 109.5 . . ?
C25B C28B H28F 109.5 . . ?
H28D C28B H28E 109.5 . . ?
H28D C28B H28F 109.5 . . ?
H28E C28B H28F 109.5 . . ?
C12B C13B C14B 119.7(5) . . ?
C12B C13B H13B 120.1 . . ?
C14B C13B H13B 120.1 . . ?
C30 C32 H32A 109.5 . . ?
C30 C32 H32B 109.5 . . ?
C30 C32 H32C 109.5 . . ?
H32A C32 H32B 109.5 . . ?
H32A C32 H32C 109.5 . . ?
H32B C32 H32C 109.5 . . ?
C30B C31B H31D 109.5 . . ?
C30B C31B H31E 109.5 . . ?
C30B C31B H31F 109.5 . . ?
H31D C31B H31E 109.5 . . ?
H31D C31B H31F 109.5 . . ?
H31E C31B H31F 109.5 . . ?
C30 C31 H31A 109.5 . . ?
C30 C31 H31B 109.5 . . ?
C30 C31 H31C 109.5 . . ?
H31A C31 H31B 109.5 . . ?
H31A C31 H31C 109.5 . . ?
H31B C31 H31C 109.5 . . ?
C25 C27 H27A 109.5 . . ?
C25 C27 H27B 109.5 . . ?
C25 C27 H27C 109.5 . . ?
H27A C27 H27B 109.5 . . ?
H27A C27 H27C 109.5 . . ?
H27B C27 H27C 109.5 . . ?
C30 C33 H33A 109.5 . . ?
C30 C33 H33B 109.5 . . ?
C30 C33 H33C 109.5 . . ?
H33A C33 H33B 109.5 . . ?
H33A C33 H33C 109.5 . . ?
H33B C33 H33C 109.5 . . ?

loop_
_geom_bond_atom_site_label_1
_geom_bond_atom_site_label_2
_geom_bond_distance
_geom_bond_site_symmetry_2
_geom_bond_publ_flag
Cl1 C21 1.726(5) . ?
Cl2 C21B 1.746(5) . ?
O2B C29B 1.328(5) . ?
O2B C30B 1.481(5) . ?
O2 C8 1.229(6) . ?
O3 C24 1.341(5) . ?
O3 C25 1.484(6) . ?
O1 C7 1.209(6) . ?
O6 C29 1.350(6) . ?
O6 C30 1.473(5) . ?
O5B C24B 1.197(6) . ?
O6B C24B 1.364(6) . ?
O6B C25B 1.480(6) . ?
O1B C29B 1.223(5) . ?
O3B C8B 1.209(5) . ?
O4B C9B 1.226(6) . ?
O4 C24 1.193(6) . ?
N2B N3B 1.385(5) . ?
N2B C1B 1.472(5) . ?
N2B C29B 1.405(6) . ?
N1 C8 1.378(6) . ?
N1 C7 1.418(6) . ?
N1 C10 1.501(6) . ?
N2 N3 1.378(5) . ?
N2 C9 1.469(6) . ?
N2 C24 1.413(6) . ?
N1B C8B 1.394(6) . ?
N1B C9B 1.377(6) . ?
N1B C10B 1.490(6) . ?
O5 C29 1.204(6) . ?
N3B H3B 0.8600 . ?
N3B C24B 1.370(6) . ?
N3 H3 0.8600 . ?
N3 C29 1.364(6) . ?
C9 C8 1.528(6) . ?
C9 C17 1.580(6) . ?
C9 C1 1.514(6) . ?
C17 H17A 0.9700 . ?
C17 H17B 0.9700 . ?
C17 C18 1.494(7) . ?
C7 C6 1.483(7) . ?
C3B C8B 1.488(6) . ?
C3B C2B 1.393(6) . ?
C3B C4B 1.396(7) . ?
C1B C9B 1.514(6) . ?
C1B C2B 1.520(6) . ?
C1B C17B 1.573(6) . ?
C25 C28 1.516(7) . ?
C25 C26 1.527(7) . ?
C25 C27 1.492(8) . ?
C18 C19 1.398(7) . ?
C18 C23 1.385(7) . ?
C10B H10C 0.9700 . ?
C10B H10D 0.9700 . ?
C10B C11B 1.514(7) . ?
C11 C10 1.516(7) . ?
C11 C16 1.374(7) . ?
C11 C12 1.392(7) . ?
C2B C7B 1.398(6) . ?
C19B H19B 0.9300 . ?
C19B C18B 1.394(7) . ?
C19B C20B 1.406(7) . ?
C7B H7B 0.9300 . ?
C7B C6B 1.399(7) . ?
C11B C16B 1.387(7) . ?
C11B C12B 1.383(7) . ?
C1 C6 1.390(6) . ?
C1 C2 1.399(7) . ?
C30B C33B 1.502(8) . ?
C30B C32B 1.533(8) . ?
C30B C31B 1.521(7) . ?
C17B H17C 0.9700 . ?
C17B H17D 0.9700 . ?
C17B C18B 1.501(6) . ?
C19 H19 0.9300 . ?
C19 C20 1.384(7) . ?
C6 C5 1.405(7) . ?
C5 H5 0.9300 . ?
C5 C4 1.378(7) . ?
C10 H10A 0.9700 . ?
C10 H10B 0.9700 . ?
C14 H14 0.9300 . ?
C14 C15 1.392(8) . ?
C14 C13 1.363(8) . ?
C16B H16B 0.9300 . ?
C16B C15B 1.394(8) . ?
C21 C22 1.388(7) . ?
C21 C20 1.399(7) . ?
C16 H16 0.9300 . ?
C16 C15 1.416(7) . ?
C22B H22B 0.9300 . ?
C22B C21B 1.370(8) . ?
C22B C23B 1.400(7) . ?
C2 H2 0.9300 . ?
C2 C3 1.386(7) . ?
C18B C23B 1.378(7) . ?
C15B H15B 0.9300 . ?
C15B C14B 1.373(8) . ?
C20B H20B 0.9300 . ?
C20B C21B 1.368(8) . ?
C4 H4 0.9300 . ?
C4 C3 1.400(7) . ?
C4B H4B 0.9300 . ?
C4B C5B 1.391(7) . ?
C30 C32 1.499(8) . ?
C30 C31 1.527(8) . ?
C30 C33 1.500(8) . ?
C5B H5B 0.9300 . ?
C5B C6B 1.385(7) . ?
C15 H15 0.9300 . ?
C23B H23B 0.9300 . ?
C22 H22 0.9300 . ?
C22 C23 1.376(8) . ?
C20 H20 0.9300 . ?
C12 H12 0.9300 . ?
C12 C13 1.416(7) . ?
C3 H3A 0.9300 . ?
C27B H27D 0.9600 . ?
C27B H27E 0.9600 . ?
C27B H27F 0.9600 . ?
C27B C25B 1.513(7) . ?
C12B H12B 0.9300 . ?
C12B C13B 1.384(8) . ?
C23 H23 0.9300 . ?
C14B H14B 0.9300 . ?
C14B C13B 1.409(8) . ?
C25B C26B 1.535(7) . ?
C25B C28B 1.508(7) . ?
C6B H6B 0.9300 . ?
C28 H28A 0.9600 . ?
C28 H28B 0.9600 . ?
C28 H28C 0.9600 . ?
C13 H13 0.9300 . ?
C33B H33D 0.9600 . ?
C33B H33E 0.9600 . ?
C33B H33F 0.9600 . ?
C26B H26D 0.9600 . ?
C26B H26E 0.9600 . ?
C26B H26F 0.9600 . ?
C26 H26A 0.9600 . ?
C26 H26B 0.9600 . ?
C26 H26C 0.9600 . ?
C32B H32D 0.9600 . ?
C32B H32E 0.9600 . ?
C32B H32F 0.9600 . ?
C28B H28D 0.9600 . ?
C28B H28E 0.9600 . ?
C28B H28F 0.9600 . ?
C13B H13B 0.9300 . ?
C32 H32A 0.9600 . ?
C32 H32B 0.9600 . ?
C32 H32C 0.9600 . ?
C31B H31D 0.9600 . ?
C31B H31E 0.9600 . ?
C31B H31F 0.9600 . ?
C31 H31A 0.9600 . ?
C31 H31B 0.9600 . ?
C31 H31C 0.9600 . ?
C27 H27A 0.9600 . ?
C27 H27B 0.9600 . ?
C27 H27C 0.9600 . ?
C33 H33A 0.9600 . ?
C33 H33B 0.9600 . ?
C33 H33C 0.9600 . ?

loop_
_twin_individual_id
_twin_individual_mass_fraction_refined
1 0.6402(13)
2 0.3598(13)
